data_4088387
loop_
_publ_author_name
'Simler, Thomas'
'Karmazin, Lydia'
'Bailly, Corinne'
'Braunstein, Pierre'
'Danopoulos, Andreas A.'

_publ_section_title
;
 Potassium and Lithium Complexes with Monodeprotonated, Dearomatized PNP
 and PNCNHC Pincer-Type Ligands
;
_journal_issue 6
_journal_name_full Organometallics
_journal_page_first 903
_journal_paper_doi 10.1021/acs.organomet.6b00048
_journal_volume 35
_journal_year 2016
_chemical_formula_moiety 'C33 H51 Li N3 O P'
_chemical_formula_sum 'C33 H51 Li N3 O P'
_chemical_formula_weight 543.67
_space_group_crystal_system triclinic
_space_group_IT_number 2
_space_group_name_Hall '-P 1'
_space_group_name_H-M_alt 'P -1'
_atom_sites_solution_hydrogens geom
_atom_sites_solution_primary direct
_atom_sites_solution_secondary difmap
_audit_creation_method SHELXL-2013
_cell_angle_alpha 81.097(2)
_cell_angle_beta 78.611(2)
_cell_angle_gamma 76.631(2)
_cell_formula_units_Z 2
_cell_length_a 8.2117(6)
_cell_length_b 12.9279(10)
_cell_length_c 18.0555(15)
_cell_measurement_reflns_used 5004
_cell_measurement_temperature 173(2)
_cell_measurement_theta_max 26.58
_cell_measurement_theta_min 2.32
_cell_volume 1816.1(2)
_computing_cell_refinement 'Bruker SAINT'
_computing_data_collection 'Bruker APEX2'
_computing_data_reduction 'Bruker SAINT'
_computing_molecular_graphics 'Bruker SHELXTL'
_computing_publication_material 'Bruker SHELXTL'
_computing_structure_refinement 'SHELXL-2013 (Sheldrick, 2013)'
_computing_structure_solution 'SHELXL-2013 (Sheldrick, 2013)'
_diffrn_ambient_temperature 173(2)
_diffrn_measured_fraction_theta_full 0.998
_diffrn_measured_fraction_theta_max 0.993
_diffrn_measurement_device_type 'Bruker APEX-II CCD'
_diffrn_measurement_method '\f and \w scans'
_diffrn_radiation_monochromator triumph
_diffrn_radiation_type MoK\a
_diffrn_radiation_wavelength 0.71073
_diffrn_reflns_av_R_equivalents 0.0392
_diffrn_reflns_av_unetI/netI 0.0554
_diffrn_reflns_Laue_measured_fraction_full 0.998
_diffrn_reflns_Laue_measured_fraction_max 0.993
_diffrn_reflns_limit_h_max 8
_diffrn_reflns_limit_h_min -10
_diffrn_reflns_limit_k_max 17
_diffrn_reflns_limit_k_min -17
_diffrn_reflns_limit_l_max 23
_diffrn_reflns_limit_l_min -23
_diffrn_reflns_number 24879
_diffrn_reflns_point_group_measured_fraction_full 0.998
_diffrn_reflns_point_group_measured_fraction_max 0.993
_diffrn_reflns_theta_full 25.242
_diffrn_reflns_theta_max 28.090
_diffrn_reflns_theta_min 1.630
_diffrn_source 'sealed tube'
_exptl_absorpt_coefficient_mu 0.101
_exptl_absorpt_correction_T_max 0.7456
_exptl_absorpt_correction_T_min 0.6926
_exptl_absorpt_correction_type multi-scan
_exptl_absorpt_process_details sadabs
_exptl_crystal_colour orange
_exptl_crystal_density_diffrn 0.994
_exptl_crystal_description prism
_exptl_crystal_F_000 592
_exptl_crystal_size_max 0.300
_exptl_crystal_size_mid 0.180
_exptl_crystal_size_min 0.120
_platon_squeeze_details
;
The residual electron density was assigned to half a molecule of 
the diethylether solvent [33/2= 17 e per asymmetric unit; half a
molecule of C4H10O1 would give 21 e]. 
;
_refine_diff_density_max 0.417
_refine_diff_density_min -0.336
_refine_diff_density_rms 0.039
_refine_ls_extinction_method none
_refine_ls_goodness_of_fit_ref 1.035
_refine_ls_hydrogen_treatment constr
_refine_ls_matrix_type full
_refine_ls_number_parameters 364
_refine_ls_number_reflns 8768
_refine_ls_number_restraints 0
_refine_ls_restrained_S_all 1.035
_refine_ls_R_factor_all 0.0932
_refine_ls_R_factor_gt 0.0550
_refine_ls_shift/su_max 0.001
_refine_ls_shift/su_mean 0.000
_refine_ls_structure_factor_coef Fsqd
_refine_ls_weighting_details 'w=1/[\s^2^(Fo^2^)+(0.0653P)^2^+0.1223P] where P=(Fo^2^+2Fc^2^)/3'
_refine_ls_weighting_scheme calc
_refine_ls_wR_factor_gt 0.1266
_refine_ls_wR_factor_ref 0.1384
_reflns_Friedel_coverage 0.000
_reflns_number_gt 5659
_reflns_number_total 8768
_reflns_threshold_expression 'I > 2\s(I)'
_cod_data_source_file om6b00048_si_002.cif
_cod_data_source_block pbts150512
_cod_database_code 4088387
_shelx_space_group_comment
;
The symmetry employed for this shelxl refinement is uniquely defined
by the following loop, which should always be used as a source of
symmetry information in preference to the above space-group names.
They are only intended as comments.
;
_shelx_estimated_absorpt_t_min 0.970
_shelx_estimated_absorpt_t_max 0.988
_shelxl_version_number 2013-4

loop_
_space_group_symop_operation_xyz
'x, y, z'
'-x, -y, -z'

loop_
_atom_site_label
_atom_site_type_symbol
_atom_site_fract_x
_atom_site_fract_y
_atom_site_fract_z
_atom_site_U_iso_or_equiv
_atom_site_adp_type
_atom_site_occupancy
_atom_site_site_symmetry_order
_atom_site_calc_flag
_atom_site_refinement_flags_posn
_atom_site_refinement_flags_adp
C1 C 0.47667(19) 0.90878(13) 0.21406(10) 0.0293(4) Uani 1 1 d . .
C2 C 0.4459(2) 0.76526(15) 0.16350(10) 0.0377(4) Uani 1 1 d . .
H2 H 0.4484 0.6931 0.1577 0.045 Uiso 1 1 calc R U
C3 C 0.3926(2) 0.85206(14) 0.11698(11) 0.0377(4) Uani 1 1 d . .
H3 H 0.3500 0.8538 0.0714 0.045 Uiso 1 1 calc R U
C4 C 0.5674(2) 0.73278(13) 0.28367(10) 0.0311(4) Uani 1 1 d . .
C5 C 0.7372(2) 0.67978(14) 0.26957(11) 0.0381(4) Uani 1 1 d . .
C6 C 0.8026(3) 0.61588(15) 0.33035(14) 0.0500(5) Uani 1 1 d . .
H6 H 0.9181 0.5793 0.3230 0.060 Uiso 1 1 calc R U
C7 C 0.7044(3) 0.60421(17) 0.40082(13) 0.0535(6) Uani 1 1 d . .
H7 H 0.7521 0.5596 0.4414 0.064 Uiso 1 1 calc R U
C8 C 0.5373(3) 0.65675(16) 0.41288(12) 0.0487(5) Uani 1 1 d . .
H8 H 0.4706 0.6482 0.4619 0.058 Uiso 1 1 calc R U
C9 C 0.4647(2) 0.72225(14) 0.35425(10) 0.0363(4) Uani 1 1 d . .
C10 C 0.8465(2) 0.69054(17) 0.19215(13) 0.0497(5) Uani 1 1 d . .
H10 H 0.7794 0.7472 0.1593 0.060 Uiso 1 1 calc R U
C11 C 0.8863(5) 0.5900(2) 0.15531(18) 0.1065(12) Uani 1 1 d . .
H11A H 0.9626 0.5344 0.1829 0.160 Uiso 1 1 calc R U
H11B H 0.9415 0.6034 0.1025 0.160 Uiso 1 1 calc R U
H11C H 0.7810 0.5660 0.1564 0.160 Uiso 1 1 calc R U
C12 C 1.0073(4) 0.7268(3) 0.1948(2) 0.1178(13) Uani 1 1 d . .
H12A H 0.9794 0.7884 0.2240 0.177 Uiso 1 1 calc R U
H12B H 1.0618 0.7473 0.1430 0.177 Uiso 1 1 calc R U
H12C H 1.0849 0.6682 0.2193 0.177 Uiso 1 1 calc R U
C13 C 0.2795(2) 0.77921(17) 0.36895(11) 0.0461(5) Uani 1 1 d . .
H13 H 0.2485 0.8159 0.3192 0.055 Uiso 1 1 calc R U
C14 C 0.1634(3) 0.7011(2) 0.39990(17) 0.0799(8) Uani 1 1 d . .
H14A H 0.1850 0.6680 0.4506 0.120 Uiso 1 1 calc R U
H14B H 0.1854 0.6455 0.3658 0.120 Uiso 1 1 calc R U
H14C H 0.0448 0.7394 0.4033 0.120 Uiso 1 1 calc R U
C15 C 0.2524(3) 0.8640(2) 0.42178(16) 0.0747(7) Uani 1 1 d . .
H15A H 0.1341 0.9032 0.4271 0.112 Uiso 1 1 calc R U
H15B H 0.3278 0.9140 0.4007 0.112 Uiso 1 1 calc R U
H15C H 0.2778 0.8300 0.4717 0.112 Uiso 1 1 calc R U
C16 C 0.35972(19) 1.04969(13) 0.11975(9) 0.0281(4) Uani 1 1 d . .
C17 C 0.2965(2) 1.07862(15) 0.05344(10) 0.0376(4) Uani 1 1 d . .
H17 H 0.2910 1.0275 0.0219 0.045 Uiso 1 1 calc R U
C18 C 0.2399(2) 1.18922(16) 0.03493(11) 0.0436(5) Uani 1 1 d . .
H18 H 0.1959 1.2144 -0.0109 0.052 Uiso 1 1 calc R U
C19 C 0.2470(2) 1.25998(16) 0.08101(11) 0.0429(5) Uani 1 1 d . .
H19 H 0.2046 1.3341 0.0681 0.051 Uiso 1 1 calc R U
C20 C 0.3183(2) 1.22443(13) 0.14976(10) 0.0320(4) Uani 1 1 d . .
C21 C 0.3260(2) 1.29334(14) 0.19976(10) 0.0364(4) Uani 1 1 d . .
H21 H 0.2873 1.3681 0.1879 0.044 Uiso 1 1 calc R U
C22 C 0.2131(2) 1.25323(15) 0.36277(11) 0.0413(4) Uani 1 1 d . .
C23 C 0.2625(3) 1.20066(19) 0.43910(12) 0.0579(6) Uani 1 1 d . .
H23A H 0.3221 1.2460 0.4580 0.087 Uiso 1 1 calc R U
H23B H 0.3371 1.1305 0.4326 0.087 Uiso 1 1 calc R U
H23C H 0.1599 1.1918 0.4757 0.087 Uiso 1 1 calc R U
C24 C 0.1070(3) 1.18462(19) 0.33922(14) 0.0588(6) Uani 1 1 d . .
H24A H 0.1769 1.1135 0.3313 0.088 Uiso 1 1 calc R U
H24B H 0.0669 1.2187 0.2919 0.088 Uiso 1 1 calc R U
H24C H 0.0093 1.1778 0.3794 0.088 Uiso 1 1 calc R U
C25 C 0.1033(3) 1.36460(19) 0.37031(15) 0.0698(7) Uani 1 1 d . .
H25A H -0.0044 1.3589 0.4040 0.105 Uiso 1 1 calc R U
H25B H 0.0808 1.3993 0.3201 0.105 Uiso 1 1 calc R U
H25C H 0.1629 1.4073 0.3918 0.105 Uiso 1 1 calc R U
C26 C 0.5314(2) 1.34708(14) 0.29361(11) 0.0411(4) Uani 1 1 d . .
C27 C 0.4494(3) 1.46346(16) 0.27002(15) 0.0639(6) Uani 1 1 d . .
H27A H 0.3396 1.4830 0.3029 0.096 Uiso 1 1 calc R U
H27B H 0.4325 1.4714 0.2171 0.096 Uiso 1 1 calc R U
H27C H 0.5238 1.5105 0.2750 0.096 Uiso 1 1 calc R U
C28 C 0.6975(3) 1.31773(18) 0.23910(14) 0.0596(6) Uani 1 1 d . .
H28A H 0.7688 1.3692 0.2385 0.089 Uiso 1 1 calc R U
H28B H 0.6734 1.3195 0.1878 0.089 Uiso 1 1 calc R U
H28C H 0.7572 1.2456 0.2559 0.089 Uiso 1 1 calc R U
C29 C 0.5721(3) 1.3365(2) 0.37342(13) 0.0669(7) Uani 1 1 d . .
H29A H 0.6571 1.3787 0.3733 0.100 Uiso 1 1 calc R U
H29B H 0.6169 1.2612 0.3899 0.100 Uiso 1 1 calc R U
H29C H 0.4686 1.3629 0.4085 0.100 Uiso 1 1 calc R U
C30 C 0.7334(3) 0.9623(2) 0.36779(14) 0.0748(7) Uani 1 1 d . .
H30A H 0.6314 1.0193 0.3738 0.112 Uiso 1 1 calc R U
H30B H 0.7824 0.9473 0.4146 0.112 Uiso 1 1 calc R U
H30C H 0.7031 0.8974 0.3576 0.112 Uiso 1 1 calc R U
C31 C 0.8584(3) 0.9963(2) 0.30384(14) 0.0622(6) Uani 1 1 d . .
H31A H 0.8924 1.0603 0.3148 0.075 Uiso 1 1 calc R U
H31B H 0.9610 0.9385 0.2973 0.075 Uiso 1 1 calc R U
C32 C 0.9075(3) 1.0455(2) 0.17055(13) 0.0588(6) Uani 1 1 d . .
H32A H 1.0092 0.9867 0.1665 0.071 Uiso 1 1 calc R U
H32B H 0.9435 1.1119 0.1751 0.071 Uiso 1 1 calc R U
C33 C 0.8282(3) 1.0598(3) 0.10242(15) 0.0967(11) Uani 1 1 d . .
H33A H 0.7940 0.9936 0.0979 0.145 Uiso 1 1 calc R U
H33B H 0.9098 1.0770 0.0573 0.145 Uiso 1 1 calc R U
H33C H 0.7281 1.1184 0.1067 0.145 Uiso 1 1 calc R U
N1 N 0.49677(16) 0.80132(10) 0.22203(8) 0.0290(3) Uani 1 1 d . .
N2 N 0.41149(16) 0.93908(11) 0.14813(8) 0.0283(3) Uani 1 1 d . .
N3 N 0.37726(17) 1.11559(11) 0.16594(8) 0.0298(3) Uani 1 1 d . .
O1 O 0.78772(14) 1.02077(11) 0.23577(8) 0.0443(3) Uani 1 1 d . .
Li1 Li 0.5333(3) 1.0517(2) 0.24171(17) 0.0329(6) Uani 1 1 d . .
P1 P 0.40642(6) 1.24512(3) 0.28547(3) 0.03049(12) Uani 1 1 d . .

loop_
_atom_site_aniso_label
_atom_site_aniso_U_11
_atom_site_aniso_U_22
_atom_site_aniso_U_33
_atom_site_aniso_U_23
_atom_site_aniso_U_13
_atom_site_aniso_U_12
C1 0.0259(8) 0.0282(9) 0.0340(10) -0.0056(7) -0.0056(7) -0.0043(6)
C2 0.0450(10) 0.0332(10) 0.0405(11) -0.0138(8) -0.0090(8) -0.0116(8)
C3 0.0471(10) 0.0361(10) 0.0360(10) -0.0108(8) -0.0123(8) -0.0118(8)
C4 0.0359(9) 0.0218(8) 0.0387(10) -0.0057(7) -0.0107(8) -0.0067(7)
C5 0.0356(9) 0.0245(9) 0.0551(12) -0.0065(8) -0.0103(8) -0.0045(7)
C6 0.0434(11) 0.0337(11) 0.0737(16) -0.0071(10) -0.0218(11) 0.0014(8)
C7 0.0678(14) 0.0417(12) 0.0546(14) -0.0005(10) -0.0323(12) -0.0028(10)
C8 0.0660(13) 0.0431(12) 0.0373(12) -0.0037(9) -0.0142(10) -0.0080(10)
C9 0.0433(10) 0.0323(10) 0.0350(10) -0.0076(8) -0.0106(8) -0.0055(8)
C10 0.0339(9) 0.0445(12) 0.0645(14) -0.0036(10) 0.0004(9) -0.0048(8)
C11 0.144(3) 0.080(2) 0.088(2) -0.0351(18) 0.043(2) -0.044(2)
C12 0.092(2) 0.150(3) 0.128(3) -0.044(2) 0.031(2) -0.080(2)
C13 0.0418(10) 0.0554(13) 0.0358(11) -0.0070(9) -0.0002(8) -0.0036(9)
C14 0.0534(14) 0.0799(19) 0.105(2) -0.0316(16) 0.0138(14) -0.0195(13)
C15 0.0678(15) 0.0583(16) 0.093(2) -0.0313(14) -0.0056(14) 0.0051(12)
C16 0.0245(7) 0.0320(9) 0.0283(9) -0.0028(7) -0.0048(6) -0.0067(7)
C17 0.0432(10) 0.0443(11) 0.0278(10) -0.0060(8) -0.0101(8) -0.0094(8)
C18 0.0516(11) 0.0501(12) 0.0307(10) 0.0047(9) -0.0183(9) -0.0101(9)
C19 0.0525(11) 0.0362(10) 0.0391(11) 0.0069(8) -0.0194(9) -0.0051(8)
C20 0.0325(8) 0.0298(9) 0.0334(10) 0.0020(7) -0.0097(7) -0.0062(7)
C21 0.0467(10) 0.0233(9) 0.0391(11) 0.0016(8) -0.0153(8) -0.0035(7)
C22 0.0414(10) 0.0334(10) 0.0435(12) -0.0029(9) -0.0041(8) -0.0002(8)
C23 0.0641(13) 0.0628(15) 0.0403(12) 0.0018(11) 0.0001(10) -0.0124(11)
C24 0.0436(11) 0.0635(15) 0.0689(16) -0.0013(12) -0.0054(11) -0.0182(10)
C25 0.0638(14) 0.0498(14) 0.0764(18) -0.0080(12) 0.0086(13) 0.0101(11)
C26 0.0535(11) 0.0310(10) 0.0451(12) -0.0043(8) -0.0158(9) -0.0148(8)
C27 0.0877(17) 0.0342(12) 0.0787(17) -0.0073(11) -0.0222(14) -0.0227(11)
C28 0.0562(13) 0.0579(14) 0.0704(16) -0.0014(12) -0.0098(11) -0.0283(11)
C29 0.0951(18) 0.0696(16) 0.0565(15) -0.0076(12) -0.0326(13) -0.0410(14)
C30 0.0765(17) 0.086(2) 0.0587(16) 0.0110(14) -0.0277(14) -0.0094(14)
C31 0.0538(13) 0.0663(15) 0.0737(17) -0.0022(13) -0.0354(12) -0.0099(11)
C32 0.0404(11) 0.0713(16) 0.0663(15) -0.0212(12) 0.0019(10) -0.0155(11)
C33 0.0671(16) 0.182(3) 0.0505(16) -0.0170(19) 0.0027(13) -0.053(2)
N1 0.0300(7) 0.0263(7) 0.0319(8) -0.0058(6) -0.0057(6) -0.0061(6)
N2 0.0274(7) 0.0315(8) 0.0282(8) -0.0069(6) -0.0061(6) -0.0071(6)
N3 0.0325(7) 0.0273(7) 0.0314(8) -0.0014(6) -0.0114(6) -0.0059(6)
O1 0.0303(6) 0.0552(9) 0.0500(8) -0.0118(7) -0.0081(6) -0.0093(6)
Li1 0.0350(14) 0.0303(15) 0.0358(17) -0.0043(12) -0.0125(12) -0.0060(12)
P1 0.0366(2) 0.0221(2) 0.0339(3) -0.00287(18) -0.01064(19) -0.00459(17)

loop_
_atom_type_symbol
_atom_type_description
_atom_type_scat_dispersion_real
_atom_type_scat_dispersion_imag
_atom_type_scat_source
C C 0.0033 0.0016 'International Tables Vol C Tables 4.2.6.8 and 6.1.1.4'
H H 0.0000 0.0000 'International Tables Vol C Tables 4.2.6.8 and 6.1.1.4'
N N 0.0061 0.0033 'International Tables Vol C Tables 4.2.6.8 and 6.1.1.4'
O O 0.0106 0.0060 'International Tables Vol C Tables 4.2.6.8 and 6.1.1.4'
Li Li -0.0003 0.0001 'International Tables Vol C Tables 4.2.6.8 and 6.1.1.4'
P P 0.1023 0.0942 'International Tables Vol C Tables 4.2.6.8 and 6.1.1.4'

loop_
_geom_angle_atom_site_label_1
_geom_angle_atom_site_label_2
_geom_angle_atom_site_label_3
_geom_angle
N1 C1 N2 102.74(13)
N1 C1 Li1 150.56(14)
N2 C1 Li1 105.30(13)
C3 C2 N1 106.43(15)
C3 C2 H2 126.8
N1 C2 H2 126.8
C2 C3 N2 106.51(15)
C2 C3 H3 126.7
N2 C3 H3 126.7
C9 C4 C5 122.92(16)
C9 C4 N1 118.90(15)
C5 C4 N1 118.18(16)
C6 C5 C4 116.88(18)
C6 C5 C10 120.81(17)
C4 C5 C10 122.32(17)
C7 C6 C5 121.52(18)
C7 C6 H6 119.2
C5 C6 H6 119.2
C6 C7 C8 120.31(19)
C6 C7 H7 119.8
C8 C7 H7 119.8
C7 C8 C9 120.8(2)
C7 C8 H8 119.6
C9 C8 H8 119.6
C4 C9 C8 117.52(17)
C4 C9 C13 122.64(16)
C8 C9 C13 119.84(18)
C11 C10 C5 111.94(18)
C11 C10 C12 110.8(2)
C5 C10 C12 112.3(2)
C11 C10 H10 107.2
C5 C10 H10 107.2
C12 C10 H10 107.2
C10 C11 H11A 109.5
C10 C11 H11B 109.5
H11A C11 H11B 109.5
C10 C11 H11C 109.5
H11A C11 H11C 109.5
H11B C11 H11C 109.5
C10 C12 H12A 109.5
C10 C12 H12B 109.5
H12A C12 H12B 109.5
C10 C12 H12C 109.5
H12A C12 H12C 109.5
H12B C12 H12C 109.5
C15 C13 C14 110.7(2)
C15 C13 C9 111.19(17)
C14 C13 C9 111.70(18)
C15 C13 H13 107.7
C14 C13 H13 107.7
C9 C13 H13 107.7
C13 C14 H14A 109.5
C13 C14 H14B 109.5
H14A C14 H14B 109.5
C13 C14 H14C 109.5
H14A C14 H14C 109.5
H14B C14 H14C 109.5
C13 C15 H15A 109.5
C13 C15 H15B 109.5
H15A C15 H15B 109.5
C13 C15 H15C 109.5
H15A C15 H15C 109.5
H15B C15 H15C 109.5
N3 C16 C17 126.32(16)
N3 C16 N2 112.34(13)
C17 C16 N2 121.32(15)
C16 C17 C18 115.45(16)
C16 C17 H17 122.3
C18 C17 H17 122.3
C19 C18 C17 121.19(17)
C19 C18 H18 119.4
C17 C18 H18 119.4
C18 C19 C20 120.69(17)
C18 C19 H19 119.7
C20 C19 H19 119.7
C21 C20 N3 119.67(15)
C21 C20 C19 123.10(16)
N3 C20 C19 117.21(15)
C20 C21 P1 121.37(13)
C20 C21 H21 119.3
P1 C21 H21 119.3
C25 C22 C23 110.71(18)
C25 C22 C24 107.89(17)
C23 C22 C24 107.39(17)
C25 C22 P1 115.62(14)
C23 C22 P1 110.76(13)
C24 C22 P1 103.91(14)
C22 C23 H23A 109.5
C22 C23 H23B 109.5
H23A C23 H23B 109.5
C22 C23 H23C 109.5
H23A C23 H23C 109.5
H23B C23 H23C 109.5
C22 C24 H24A 109.5
C22 C24 H24B 109.5
H24A C24 H24B 109.5
C22 C24 H24C 109.5
H24A C24 H24C 109.5
H24B C24 H24C 109.5
C22 C25 H25A 109.5
C22 C25 H25B 109.5
H25A C25 H25B 109.5
C22 C25 H25C 109.5
H25A C25 H25C 109.5
H25B C25 H25C 109.5
C29 C26 C28 108.20(18)
C29 C26 C27 109.60(18)
C28 C26 C27 108.10(17)
C29 C26 P1 111.19(14)
C28 C26 P1 104.34(13)
C27 C26 P1 115.05(13)
C26 C27 H27A 109.5
C26 C27 H27B 109.5
H27A C27 H27B 109.5
C26 C27 H27C 109.5
H27A C27 H27C 109.5
H27B C27 H27C 109.5
C26 C28 H28A 109.5
C26 C28 H28B 109.5
H28A C28 H28B 109.5
C26 C28 H28C 109.5
H28A C28 H28C 109.5
H28B C28 H28C 109.5
C26 C29 H29A 109.5
C26 C29 H29B 109.5
H29A C29 H29B 109.5
C26 C29 H29C 109.5
H29A C29 H29C 109.5
H29B C29 H29C 109.5
C31 C30 H30A 109.5
C31 C30 H30B 109.5
H30A C30 H30B 109.5
C31 C30 H30C 109.5
H30A C30 H30C 109.5
H30B C30 H30C 109.5
O1 C31 C30 110.16(17)
O1 C31 H31A 109.6
C30 C31 H31A 109.6
O1 C31 H31B 109.6
C30 C31 H31B 109.6
H31A C31 H31B 108.1
O1 C32 C33 108.95(17)
O1 C32 H32A 109.9
C33 C32 H32A 109.9
O1 C32 H32B 109.9
C33 C32 H32B 109.9
H32A C32 H32B 108.3
C32 C33 H33A 109.5
C32 C33 H33B 109.5
H33A C33 H33B 109.5
C32 C33 H33C 109.5
H33A C33 H33C 109.5
H33B C33 H33C 109.5
C1 N1 C2 112.41(14)
C1 N1 C4 123.09(13)
C2 N1 C4 124.48(14)
C1 N2 C3 111.92(14)
C1 N2 C16 122.03(13)
C3 N2 C16 125.92(14)
C16 N3 C20 119.03(14)
C16 N3 Li1 115.97(13)
C20 N3 Li1 123.64(13)
C31 O1 C32 112.78(15)
C31 O1 Li1 119.74(15)
C32 O1 Li1 125.70(15)
N3 Li1 O1 133.77(16)
N3 Li1 C1 79.50(11)
O1 Li1 C1 105.47(14)
N3 Li1 P1 78.87(10)
O1 Li1 P1 108.51(11)
C1 Li1 P1 145.94(13)
C21 P1 C26 103.35(8)
C21 P1 C22 105.22(9)
C26 P1 C22 110.03(9)
C21 P1 Li1 92.25(8)
C26 P1 Li1 126.34(9)
C22 P1 Li1 114.67(9)

loop_
_geom_bond_atom_site_label_1
_geom_bond_atom_site_label_2
_geom_bond_distance
C1 N1 1.349(2)
C1 N2 1.367(2)
C1 Li1 2.158(3)
C2 C3 1.335(3)
C2 N1 1.388(2)
C2 H2 0.9500
C3 N2 1.385(2)
C3 H3 0.9500
C4 C9 1.389(3)
C4 C5 1.396(2)
C4 N1 1.440(2)
C5 C6 1.386(3)
C5 C10 1.510(3)
C6 C7 1.373(3)
C6 H6 0.9500
C7 C8 1.374(3)
C7 H7 0.9500
C8 C9 1.390(3)
C8 H8 0.9500
C9 C13 1.520(3)
C10 C11 1.492(3)
C10 C12 1.511(3)
C10 H10 1.0000
C11 H11A 0.9800
C11 H11B 0.9800
C11 H11C 0.9800
C12 H12A 0.9800
C12 H12B 0.9800
C12 H12C 0.9800
C13 C15 1.513(3)
C13 C14 1.517(3)
C13 H13 1.0000
C14 H14A 0.9800
C14 H14B 0.9800
C14 H14C 0.9800
C15 H15A 0.9800
C15 H15B 0.9800
C15 H15C 0.9800
C16 N3 1.329(2)
C16 C17 1.364(2)
C16 N2 1.437(2)
C17 C18 1.406(3)
C17 H17 0.9500
C18 C19 1.346(3)
C18 H18 0.9500
C19 C20 1.443(2)
C19 H19 0.9500
C20 C21 1.382(2)
C20 N3 1.383(2)
C21 P1 1.7704(17)
C21 H21 0.9500
C22 C25 1.522(3)
C22 C23 1.526(3)
C22 C24 1.532(3)
C22 P1 1.8902(19)
C23 H23A 0.9800
C23 H23B 0.9800
C23 H23C 0.9800
C24 H24A 0.9800
C24 H24B 0.9800
C24 H24C 0.9800
C25 H25A 0.9800
C25 H25B 0.9800
C25 H25C 0.9800
C26 C29 1.522(3)
C26 C28 1.523(3)
C26 C27 1.531(3)
C26 P1 1.8862(17)
C27 H27A 0.9800
C27 H27B 0.9800
C27 H27C 0.9800
C28 H28A 0.9800
C28 H28B 0.9800
C28 H28C 0.9800
C29 H29A 0.9800
C29 H29B 0.9800
C29 H29C 0.9800
C30 C31 1.471(3)
C30 H30A 0.9800
C30 H30B 0.9800
C30 H30C 0.9800
C31 O1 1.423(2)
C31 H31A 0.9900
C31 H31B 0.9900
C32 O1 1.424(2)
C32 C33 1.470(3)
C32 H32A 0.9900
C32 H32B 0.9900
C33 H33A 0.9800
C33 H33B 0.9800
C33 H33C 0.9800
N3 Li1 2.012(3)
O1 Li1 2.019(3)
Li1 P1 2.653(3)

loop_
_geom_torsion_atom_site_label_1
_geom_torsion_atom_site_label_2
_geom_torsion_atom_site_label_3
_geom_torsion_atom_site_label_4
_geom_torsion
N1 C2 C3 N2 -0.19(19)
C9 C4 C5 C6 -1.1(2)
N1 C4 C5 C6 178.86(14)
C9 C4 C5 C10 178.91(16)
N1 C4 C5 C10 -1.1(2)
C4 C5 C6 C7 0.8(3)
C10 C5 C6 C7 -179.18(18)
C5 C6 C7 C8 -0.4(3)
C6 C7 C8 C9 0.1(3)
C5 C4 C9 C8 0.9(3)
N1 C4 C9 C8 -179.08(15)
C5 C4 C9 C13 -179.30(16)
N1 C4 C9 C13 0.7(2)
C7 C8 C9 C4 -0.4(3)
C7 C8 C9 C13 179.80(18)
C6 C5 C10 C11 70.3(3)
C4 C5 C10 C11 -109.7(2)
C6 C5 C10 C12 -55.1(3)
C4 C5 C10 C12 124.9(2)
C4 C9 C13 C15 -112.0(2)
C8 C9 C13 C15 67.8(2)
C4 C9 C13 C14 123.8(2)
C8 C9 C13 C14 -56.4(2)
N3 C16 C17 C18 -2.3(3)
N2 C16 C17 C18 175.82(15)
C16 C17 C18 C19 -0.9(3)
C17 C18 C19 C20 2.1(3)
C18 C19 C20 C21 -178.82(19)
C18 C19 C20 N3 -0.4(3)
N3 C20 C21 P1 -1.2(2)
C19 C20 C21 P1 177.22(14)
N2 C1 N1 C2 -0.14(17)
Li1 C1 N1 C2 -162.1(3)
N2 C1 N1 C4 178.36(13)
Li1 C1 N1 C4 16.4(4)
C3 C2 N1 C1 0.2(2)
C3 C2 N1 C4 -178.26(15)
C9 C4 N1 C1 79.3(2)
C5 C4 N1 C1 -100.63(18)
C9 C4 N1 C2 -102.36(19)
C5 C4 N1 C2 77.7(2)
N1 C1 N2 C3 0.01(18)
Li1 C1 N2 C3 170.92(14)
N1 C1 N2 C16 176.02(13)
Li1 C1 N2 C16 -13.07(18)
C2 C3 N2 C1 0.1(2)
C2 C3 N2 C16 -175.71(15)
N3 C16 N2 C1 -2.3(2)
C17 C16 N2 C1 179.33(15)
N3 C16 N2 C3 173.15(15)
C17 C16 N2 C3 -5.2(2)
C17 C16 N3 C20 4.1(2)
N2 C16 N3 C20 -174.21(13)
C17 C16 N3 Li1 -163.07(16)
N2 C16 N3 Li1 18.64(19)
C21 C20 N3 C16 175.96(16)
C19 C20 N3 C16 -2.5(2)
C21 C20 N3 Li1 -17.9(2)
C19 C20 N3 Li1 163.57(16)
C30 C31 O1 C32 -175.0(2)
C30 C31 O1 Li1 19.4(3)
C33 C32 O1 C31 174.8(2)
C33 C32 O1 Li1 -20.5(3)
C20 C21 P1 C26 140.80(16)
C20 C21 P1 C22 -103.77(16)
C20 C21 P1 Li1 12.57(16)
C29 C26 P1 C21 164.99(16)
C28 C26 P1 C21 -78.60(15)
C27 C26 P1 C21 39.65(18)
C29 C26 P1 C22 53.04(18)
C28 C26 P1 C22 169.45(13)
C27 C26 P1 C22 -72.29(17)
C29 C26 P1 Li1 -92.03(18)
C28 C26 P1 Li1 24.39(18)
C27 C26 P1 Li1 142.64(16)
C25 C22 P1 C21 -60.23(18)
C23 C22 P1 C21 172.81(14)
C24 C22 P1 C21 57.78(14)
C25 C22 P1 C26 50.50(18)
C23 C22 P1 C26 -76.46(16)
C24 C22 P1 C26 168.51(13)
C25 C22 P1 Li1 -160.00(16)
C23 C22 P1 Li1 73.03(16)
C24 C22 P1 Li1 -42.00(15)

loop_
_platon_squeeze_void_nr
_platon_squeeze_void_average_x
_platon_squeeze_void_average_y
_platon_squeeze_void_average_z
_platon_squeeze_void_volume
_platon_squeeze_void_count_electrons
1 0.045 0.500 1.000 187.0 32.8
